data_4514868
loop_
_publ_author_name
'Orsino, Alessio F.'
'Guti\'errez Del Campo, Manuel'
'Lutz, Martin'
'Moret, Marc-Etienne'

_publ_section_title
;
 Enhanced Catalytic Activity of Nickel Complexes of an Adaptive
 Diphosphine-Benzophenone Ligand in Alkyne Cyclotrimerization.
;
_journal_issue 3
_journal_name_full 'ACS catalysis'
_journal_page_first 2458
_journal_page_last 2481
_journal_paper_doi 10.1021/acscatal.8b05025
_journal_volume 9
_journal_year 2019
_chemical_formula_moiety 'C50 H39 N Ni O P2'
_chemical_formula_sum 'C50 H39 N Ni O P2'
_chemical_formula_weight 790.47
_space_group_crystal_system triclinic
_space_group_IT_number 2
_space_group_name_Hall '-P 1'
_space_group_name_H-M_alt 'P -1'
_symmetry_space_group_name_Hall '-P 1'
_symmetry_space_group_name_H-M 'P -1'
_atom_sites_solution_hydrogens difmap
_atom_sites_solution_primary heavy
_atom_sites_solution_secondary difmap
_audit_creation_method SHELXL-2014/7
_cell_angle_alpha 72.192(3)
_cell_angle_beta 64.226(2)
_cell_angle_gamma 62.740(2)
_cell_formula_units_Z 2
_cell_length_a 13.3161(5)
_cell_length_b 14.0105(6)
_cell_length_c 15.2863(6)
_cell_measurement_reflns_used 27249
_cell_measurement_temperature 150(2)
_cell_measurement_theta_max 27.50
_cell_measurement_theta_min 1.65
_cell_volume 2262.59(17)
_computing_cell_refinement Peakref
_computing_data_collection Apex2
_computing_data_reduction 'Eval15, SADABS-2014/4, Squeeze'
_computing_structure_refinement 'SHELXL-2014/7 (Sheldrick, 2014)'
_computing_structure_solution SHELXT
_diffrn_ambient_temperature 150(2)
_diffrn_measured_fraction_theta_full 1.000
_diffrn_measured_fraction_theta_max 1.000
_diffrn_measurement_device_type 'Bruker Kappa ApexII'
_diffrn_measurement_method '\f and \w scans'
_diffrn_radiation_type MoK\a
_diffrn_radiation_wavelength 0.71073
_diffrn_reflns_av_R_equivalents 0.0357
_diffrn_reflns_av_unetI/netI 0.0418
_diffrn_reflns_Laue_measured_fraction_full 1.000
_diffrn_reflns_Laue_measured_fraction_max 1.000
_diffrn_reflns_limit_h_max 17
_diffrn_reflns_limit_h_min -17
_diffrn_reflns_limit_k_max 16
_diffrn_reflns_limit_k_min -18
_diffrn_reflns_limit_l_max 19
_diffrn_reflns_limit_l_min -19
_diffrn_reflns_number 38652
_diffrn_reflns_point_group_measured_fraction_full 1.000
_diffrn_reflns_point_group_measured_fraction_max 1.000
_diffrn_reflns_theta_full 25.242
_diffrn_reflns_theta_max 27.503
_diffrn_reflns_theta_min 1.650
_diffrn_source 'sealed tube'
_exptl_absorpt_coefficient_mu 0.534
_exptl_absorpt_correction_T_max 1.0000
_exptl_absorpt_correction_T_min 0.8532
_exptl_absorpt_correction_type numerical
_exptl_absorpt_process_details SADABS-2014/4
_exptl_crystal_colour black
_exptl_crystal_density_diffrn 1.160
_exptl_crystal_description needle
_exptl_crystal_F_000 824
_exptl_crystal_size_max 0.27
_exptl_crystal_size_mid 0.10
_exptl_crystal_size_min 0.04
_refine_diff_density_max 0.631
_refine_diff_density_min -0.726
_refine_diff_density_rms 0.062
_refine_ls_extinction_method none
_refine_ls_goodness_of_fit_ref 1.015
_refine_ls_hydrogen_treatment mixed
_refine_ls_matrix_type full
_refine_ls_number_parameters 500
_refine_ls_number_reflns 10404
_refine_ls_number_restraints 0
_refine_ls_restrained_S_all 1.015
_refine_ls_R_factor_all 0.0616
_refine_ls_R_factor_gt 0.0415
_refine_ls_shift/su_max 0.001
_refine_ls_shift/su_mean 0.000
_refine_ls_structure_factor_coef Fsqd
_refine_ls_weighting_details 'w=1/[\s^2^(Fo^2^)+(0.0623P)^2^+0.8004P] where P=(Fo^2^+2Fc^2^)/3'
_refine_ls_weighting_scheme calc
_refine_ls_wR_factor_gt 0.1034
_refine_ls_wR_factor_ref 0.1127
_reflns_Friedel_coverage 0.000
_reflns_number_gt 7922
_reflns_number_total 10404
_reflns_threshold_expression 'I > 2\s(I)'
_cod_data_source_file cs8b05025_si_002.cif
_cod_data_source_block l0756a
_cod_original_cell_volume 2262.60(17)
_cod_database_code 4514868
_shelx_shelxl_version_number 2014/7
_shelx_space_group_comment
;
The symmetry employed for this shelxl refinement is uniquely defined
by the following loop, which should always be used as a source of
symmetry information in preference to the above space-group names.
They are only intended as comments.
;

loop_
_space_group_symop_operation_xyz
'x, y, z'
'-x, -y, -z'

loop_
_atom_site_label
_atom_site_type_symbol
_atom_site_fract_x
_atom_site_fract_y
_atom_site_fract_z
_atom_site_U_iso_or_equiv
_atom_site_adp_type
_atom_site_occupancy
_atom_site_site_symmetry_order
_atom_site_calc_flag
_atom_site_refinement_flags_posn
_atom_site_refinement_flags_adp
Ni1 Ni 0.39861(2) 0.37861(2) 0.65662(2) 0.01777(8) Uani 1 1 d . .
P11 P 0.25659(4) 0.41896(4) 0.79370(4) 0.02094(12) Uani 1 1 d . .
P21 P 0.46013(4) 0.22443(4) 0.59717(4) 0.02001(12) Uani 1 1 d . .
O11 O 0.36514(12) 0.46320(12) 0.53235(10) 0.0235(3) Uani 1 1 d . .
C11 C 0.13857(17) 0.52978(17) 0.75019(16) 0.0227(4) Uani 1 1 d . .
C21 C 0.03841(18) 0.61122(18) 0.80225(17) 0.0294(5) Uani 1 1 d . .
H21 H 0.0207 0.6088 0.8700 0.035 Uiso 1 1 calc R U
C31 C -0.03484(19) 0.69558(19) 0.7543(2) 0.0351(6) Uani 1 1 d . .
H31 H -0.1043 0.7501 0.7897 0.042 Uiso 1 1 calc R U
C41 C -0.00703(19) 0.70049(19) 0.6554(2) 0.0341(5) Uani 1 1 d . .
H41 H -0.0562 0.7598 0.6226 0.041 Uiso 1 1 calc R U
C51 C 0.09183(19) 0.61984(18) 0.60352(18) 0.0297(5) Uani 1 1 d . .
H51 H 0.1103 0.6241 0.5353 0.036 Uiso 1 1 calc R U
C61 C 0.16435(17) 0.53227(17) 0.65113(16) 0.0226(4) Uani 1 1 d . .
C71 C 0.27149(17) 0.44072(16) 0.59833(15) 0.0205(4) Uani 1 1 d . .
C81 C 0.24057(17) 0.35729(17) 0.58197(14) 0.0201(4) Uani 1 1 d . .
C91 C 0.13034(18) 0.38287(19) 0.57371(16) 0.0267(5) Uani 1 1 d . .
H91 H 0.0719 0.4548 0.5781 0.032 Uiso 1 1 calc R U
C101 C 0.10527(19) 0.3040(2) 0.55911(17) 0.0322(5) Uani 1 1 d . .
H101 H 0.0299 0.3225 0.5537 0.039 Uiso 1 1 calc R U
C111 C 0.1882(2) 0.1998(2) 0.55250(18) 0.0333(5) Uani 1 1 d . .
H111 H 0.1706 0.1465 0.5422 0.040 Uiso 1 1 calc R U
C121 C 0.29853(19) 0.17234(19) 0.56096(16) 0.0283(5) Uani 1 1 d . .
H121 H 0.3562 0.1001 0.5566 0.034 Uiso 1 1 calc R U
C131 C 0.32439(17) 0.25090(17) 0.57582(15) 0.0219(4) Uani 1 1 d . .
C141 C 0.27147(18) 0.48078(18) 0.87565(16) 0.0271(5) Uani 1 1 d . .
C151 C 0.3212(2) 0.55999(19) 0.83170(18) 0.0316(5) Uani 1 1 d . .
H151 H 0.3411 0.5822 0.7630 0.038 Uiso 1 1 calc R U
C161 C 0.3419(2) 0.6066(2) 0.8871(2) 0.0431(6) Uani 1 1 d . .
H161 H 0.3743 0.6614 0.8565 0.052 Uiso 1 1 calc R U
C171 C 0.3154(2) 0.5735(3) 0.9865(2) 0.0531(8) Uani 1 1 d . .
H171 H 0.3308 0.6046 1.0243 0.064 Uiso 1 1 calc R U
C181 C 0.2666(3) 0.4950(3) 1.0311(2) 0.0499(7) Uani 1 1 d . .
H181 H 0.2489 0.4718 1.0995 0.060 Uiso 1 1 calc R U
C191 C 0.2431(2) 0.4498(2) 0.97609(17) 0.0364(6) Uani 1 1 d . .
H191 H 0.2074 0.3973 1.0076 0.044 Uiso 1 1 calc R U
C201 C 0.18535(19) 0.32695(18) 0.88227(16) 0.0280(5) Uani 1 1 d . .
C211 C 0.0631(2) 0.3489(2) 0.91289(19) 0.0368(6) Uani 1 1 d . .
H211 H 0.0130 0.4112 0.8831 0.044 Uiso 1 1 calc R U
C221 C 0.0142(3) 0.2785(2) 0.9879(2) 0.0513(7) Uani 1 1 d . .
H221 H -0.0695 0.2937 1.0096 0.062 Uiso 1 1 calc R U
C231 C 0.0863(3) 0.1881(2) 1.0302(2) 0.0540(8) Uani 1 1 d . .
H231 H 0.0519 0.1416 1.0819 0.065 Uiso 1 1 calc R U
C241 C 0.2072(3) 0.1639(2) 0.9987(2) 0.0518(7) Uani 1 1 d . .
H241 H 0.2570 0.1001 1.0275 0.062 Uiso 1 1 calc R U
C251 C 0.2568(2) 0.2325(2) 0.92499(18) 0.0393(6) Uani 1 1 d . .
H251 H 0.3411 0.2150 0.9030 0.047 Uiso 1 1 calc R U
C261 C 0.57917(17) 0.20567(16) 0.47628(15) 0.0218(4) Uani 1 1 d . .
C271 C 0.5919(2) 0.14652(19) 0.41158(17) 0.0304(5) Uani 1 1 d . .
H271 H 0.5341 0.1161 0.4281 0.036 Uiso 1 1 calc R U
C281 C 0.6867(2) 0.1310(2) 0.32370(18) 0.0361(6) Uani 1 1 d . .
H281 H 0.6947 0.0892 0.2808 0.043 Uiso 1 1 calc R U
C291 C 0.7706(2) 0.1767(2) 0.29786(18) 0.0372(6) Uani 1 1 d . .
H291 H 0.8363 0.1661 0.2375 0.045 Uiso 1 1 calc R U
C301 C 0.7578(2) 0.2375(2) 0.36046(18) 0.0346(5) Uani 1 1 d . .
H301 H 0.8147 0.2693 0.3429 0.042 Uiso 1 1 calc R U
C311 C 0.66286(19) 0.25285(18) 0.44863(16) 0.0281(5) Uani 1 1 d . .
H311 H 0.6544 0.2958 0.4908 0.034 Uiso 1 1 calc R U
C321 C 0.49718(18) 0.08538(17) 0.65989(15) 0.0230(4) Uani 1 1 d . .
C331 C 0.6122(2) 0.00564(18) 0.63242(17) 0.0302(5) Uani 1 1 d . .
H331 H 0.6736 0.0212 0.5754 0.036 Uiso 1 1 calc R U
C341 C 0.6387(2) -0.0961(2) 0.68672(18) 0.0380(6) Uani 1 1 d . .
H341 H 0.7179 -0.1495 0.6667 0.046 Uiso 1 1 calc R U
C351 C 0.5509(2) -0.1206(2) 0.76990(18) 0.0380(6) Uani 1 1 d . .
H351 H 0.5691 -0.1905 0.8070 0.046 Uiso 1 1 calc R U
C361 C 0.4359(2) -0.0418(2) 0.79841(17) 0.0343(5) Uani 1 1 d . .
H361 H 0.3750 -0.0578 0.8556 0.041 Uiso 1 1 calc R U
C371 C 0.4093(2) 0.05923(19) 0.74472(16) 0.0285(5) Uani 1 1 d . .
H371 H 0.3300 0.1124 0.7654 0.034 Uiso 1 1 calc R U
N12 N 0.53040(14) 0.40895(14) 0.65080(13) 0.0196(3) Uani 1 1 d . .
H12N H 0.544(2) 0.4581(18) 0.6034(17) 0.020(6) Uiso 1 1 d . .
C12 C 0.58563(16) 0.38647(17) 0.71031(15) 0.0206(4) Uani 1 1 d . .
C22 C 0.57850(17) 0.29538(17) 0.79187(16) 0.0245(4) Uani 1 1 d . .
C32 C 0.5979(2) 0.19553(19) 0.77455(18) 0.0324(5) Uani 1 1 d . .
H32 H 0.6155 0.1852 0.7101 0.039 Uiso 1 1 calc R U
C42 C 0.5919(2) 0.1108(2) 0.8504(2) 0.0403(6) Uani 1 1 d . .
H42 H 0.6055 0.0428 0.8376 0.048 Uiso 1 1 calc R U
C52 C 0.5661(2) 0.1251(2) 0.9442(2) 0.0424(6) Uani 1 1 d . .
H52 H 0.5612 0.0674 0.9963 0.051 Uiso 1 1 calc R U
C62 C 0.5476(2) 0.2241(2) 0.96203(18) 0.0404(6) Uani 1 1 d . .
H62 H 0.5296 0.2341 1.0267 0.049 Uiso 1 1 calc R U
C72 C 0.5548(2) 0.3085(2) 0.88654(17) 0.0312(5) Uani 1 1 d . .
H72 H 0.5437 0.3756 0.8993 0.037 Uiso 1 1 calc R U
C82 C 0.65509(18) 0.44840(18) 0.70281(15) 0.0242(4) Uani 1 1 d . .
C92 C 0.75770(19) 0.3958(2) 0.72969(16) 0.0321(5) Uani 1 1 d . .
H92 H 0.7840 0.3202 0.7518 0.039 Uiso 1 1 calc R U
C102 C 0.8212(2) 0.4555(3) 0.72375(18) 0.0419(7) Uani 1 1 d . .
H102 H 0.8915 0.4201 0.7410 0.050 Uiso 1 1 calc R U
C112 C 0.7824(2) 0.5652(3) 0.69314(18) 0.0463(7) Uani 1 1 d . .
H112 H 0.8254 0.6053 0.6903 0.056 Uiso 1 1 calc R U
C122 C 0.6815(2) 0.6170(2) 0.66657(17) 0.0395(6) Uani 1 1 d . .
H122 H 0.6555 0.6927 0.6450 0.047 Uiso 1 1 calc R U
C132 C 0.6174(2) 0.55897(19) 0.67127(16) 0.0291(5) Uani 1 1 d . .
H132 H 0.5479 0.5951 0.6529 0.035 Uiso 1 1 calc R U

loop_
_atom_site_aniso_label
_atom_site_aniso_U_11
_atom_site_aniso_U_22
_atom_site_aniso_U_33
_atom_site_aniso_U_23
_atom_site_aniso_U_13
_atom_site_aniso_U_12
Ni1 0.01436(12) 0.02669(15) 0.01970(14) -0.00344(10) -0.00735(10) -0.01219(10)
P11 0.0167(2) 0.0291(3) 0.0209(3) -0.0046(2) -0.0066(2) -0.0109(2)
P21 0.0170(2) 0.0257(3) 0.0242(3) -0.0041(2) -0.0081(2) -0.0122(2)
O11 0.0208(7) 0.0360(8) 0.0227(7) 0.0020(6) -0.0112(6) -0.0182(6)
C11 0.0164(9) 0.0274(11) 0.0300(11) -0.0040(9) -0.0084(8) -0.0125(8)
C21 0.0221(10) 0.0342(12) 0.0356(13) -0.0092(10) -0.0059(9) -0.0146(9)
C31 0.0158(10) 0.0329(12) 0.0559(16) -0.0136(11) -0.0086(10) -0.0075(9)
C41 0.0221(10) 0.0287(12) 0.0577(16) -0.0017(11) -0.0228(11) -0.0087(9)
C51 0.0260(11) 0.0334(12) 0.0406(13) -0.0029(10) -0.0188(10) -0.0146(9)
C61 0.0176(9) 0.0271(11) 0.0325(11) -0.0036(9) -0.0126(9) -0.0125(8)
C71 0.0191(9) 0.0285(11) 0.0221(10) -0.0012(8) -0.0100(8) -0.0141(8)
C81 0.0190(9) 0.0326(11) 0.0172(9) -0.0027(8) -0.0067(8) -0.0164(8)
C91 0.0208(10) 0.0379(12) 0.0305(12) -0.0093(10) -0.0101(9) -0.0145(9)
C101 0.0221(10) 0.0498(14) 0.0408(13) -0.0109(11) -0.0146(10) -0.0202(10)
C111 0.0304(11) 0.0478(14) 0.0404(13) -0.0145(11) -0.0111(10) -0.0256(11)
C121 0.0256(10) 0.0344(12) 0.0341(12) -0.0097(10) -0.0082(9) -0.0175(9)
C131 0.0186(9) 0.0325(11) 0.0237(10) -0.0057(9) -0.0066(8) -0.0164(8)
C141 0.0187(9) 0.0375(12) 0.0282(11) -0.0118(10) -0.0099(9) -0.0068(9)
C151 0.0268(11) 0.0391(13) 0.0350(13) -0.0124(10) -0.0122(10) -0.0115(10)
C161 0.0356(13) 0.0508(16) 0.0561(17) -0.0253(13) -0.0152(12) -0.0163(12)
C171 0.0442(15) 0.076(2) 0.0585(19) -0.0380(16) -0.0225(14) -0.0155(15)
C181 0.0476(16) 0.072(2) 0.0322(14) -0.0225(14) -0.0165(13) -0.0118(14)
C191 0.0328(12) 0.0497(15) 0.0274(12) -0.0138(11) -0.0089(10) -0.0121(11)
C201 0.0250(10) 0.0332(12) 0.0258(11) -0.0070(9) -0.0023(9) -0.0152(9)
C211 0.0249(11) 0.0373(13) 0.0432(14) -0.0043(11) -0.0046(10) -0.0154(10)
C221 0.0381(14) 0.0470(16) 0.0600(19) -0.0062(14) 0.0009(13) -0.0264(13)
C231 0.0561(18) 0.0410(16) 0.0478(17) -0.0012(13) 0.0043(14) -0.0286(14)
C241 0.0514(17) 0.0368(15) 0.0437(16) 0.0040(12) -0.0066(14) -0.0131(13)
C251 0.0325(12) 0.0400(14) 0.0346(13) -0.0015(11) -0.0061(11) -0.0124(11)
C261 0.0196(9) 0.0250(10) 0.0249(11) -0.0027(8) -0.0087(8) -0.0113(8)
C271 0.0294(11) 0.0376(13) 0.0345(13) -0.0084(10) -0.0096(10) -0.0202(10)
C281 0.0375(13) 0.0452(14) 0.0349(13) -0.0175(11) -0.0064(11) -0.0214(11)
C291 0.0306(12) 0.0458(14) 0.0331(13) -0.0116(11) 0.0012(10) -0.0204(11)
C301 0.0289(11) 0.0440(14) 0.0378(13) -0.0104(11) -0.0024(10) -0.0249(11)
C311 0.0267(10) 0.0352(12) 0.0315(12) -0.0093(10) -0.0067(9) -0.0192(9)
C321 0.0247(10) 0.0275(11) 0.0257(11) -0.0039(9) -0.0114(9) -0.0143(9)
C331 0.0270(11) 0.0328(12) 0.0316(12) -0.0034(10) -0.0090(10) -0.0135(9)
C341 0.0359(13) 0.0330(13) 0.0366(14) -0.0034(11) -0.0128(11) -0.0068(10)
C351 0.0508(15) 0.0315(13) 0.0336(13) 0.0015(10) -0.0188(12) -0.0169(11)
C361 0.0404(13) 0.0430(14) 0.0273(12) 0.0002(10) -0.0103(10) -0.0264(11)
C371 0.0259(10) 0.0361(12) 0.0286(12) -0.0064(10) -0.0085(9) -0.0154(9)
N12 0.0179(8) 0.0264(9) 0.0201(9) -0.0018(7) -0.0070(7) -0.0132(7)
C12 0.0156(9) 0.0305(11) 0.0236(10) -0.0077(9) -0.0070(8) -0.0123(8)
C22 0.0191(9) 0.0318(11) 0.0300(11) -0.0019(9) -0.0141(9) -0.0118(8)
C32 0.0372(12) 0.0341(13) 0.0385(13) -0.0019(10) -0.0238(11) -0.0154(10)
C42 0.0470(15) 0.0312(13) 0.0570(17) 0.0027(12) -0.0333(14) -0.0173(11)
C52 0.0442(14) 0.0432(15) 0.0455(15) 0.0134(12) -0.0275(13) -0.0221(12)
C62 0.0441(14) 0.0514(16) 0.0284(13) 0.0047(11) -0.0185(11) -0.0208(12)
C72 0.0297(11) 0.0376(13) 0.0299(12) -0.0028(10) -0.0137(10) -0.0137(10)
C82 0.0209(10) 0.0419(13) 0.0203(10) -0.0074(9) -0.0052(8) -0.0201(9)
C92 0.0209(10) 0.0558(15) 0.0302(12) -0.0134(11) -0.0081(9) -0.0190(10)
C102 0.0267(12) 0.084(2) 0.0348(13) -0.0192(14) -0.0055(10) -0.0351(13)
C112 0.0529(15) 0.089(2) 0.0297(13) -0.0122(14) -0.0041(12) -0.0601(17)
C122 0.0612(16) 0.0532(16) 0.0269(12) -0.0026(11) -0.0112(12) -0.0454(14)
C132 0.0372(12) 0.0421(13) 0.0235(11) -0.0035(10) -0.0113(10) -0.0272(11)

loop_
_atom_type_symbol
_atom_type_description
_atom_type_scat_dispersion_real
_atom_type_scat_dispersion_imag
_atom_type_scat_source
C C 0.0033 0.0016 'International Tables Vol C Tables 4.2.6.8 and 6.1.1.4'
H H 0.0000 0.0000 'International Tables Vol C Tables 4.2.6.8 and 6.1.1.4'
N N 0.0061 0.0033 'International Tables Vol C Tables 4.2.6.8 and 6.1.1.4'
Ni Ni 0.3393 1.1124 'International Tables Vol C Tables 4.2.6.8 and 6.1.1.4'
O O 0.0106 0.0060 'International Tables Vol C Tables 4.2.6.8 and 6.1.1.4'
P P 0.1023 0.0942 'International Tables Vol C Tables 4.2.6.8 and 6.1.1.4'

loop_
_geom_angle_atom_site_label_1
_geom_angle_atom_site_label_2
_geom_angle_atom_site_label_3
_geom_angle
N12 Ni1 C71 139.03(8)
N12 Ni1 O11 104.04(7)
C71 Ni1 O11 38.55(7)
N12 Ni1 P11 107.43(5)
C71 Ni1 P11 86.91(6)
O11 Ni1 P11 117.85(4)
N12 Ni1 P21 113.61(5)
C71 Ni1 P21 86.88(6)
O11 Ni1 P21 88.60(4)
P11 Ni1 P21 123.10(2)
C201 P11 C11 105.66(10)
C201 P11 C141 100.92(10)
C11 P11 C141 103.29(10)
C201 P11 Ni1 124.32(7)
C11 P11 Ni1 100.26(7)
C141 P11 Ni1 119.84(7)
C131 P21 C321 102.99(9)
C131 P21 C261 104.33(9)
C321 P21 C261 101.40(9)
C131 P21 Ni1 99.11(7)
C321 P21 Ni1 128.61(7)
C261 P21 Ni1 117.13(7)
C71 O11 Ni1 68.85(10)
C61 C11 C21 120.5(2)
C61 C11 P11 111.84(15)
C21 C11 P11 127.38(17)
C31 C21 C11 119.5(2)
C31 C21 H21 120.2
C11 C21 H21 120.2
C41 C31 C21 120.1(2)
C41 C31 H31 119.9
C21 C31 H31 119.9
C31 C41 C51 120.6(2)
C31 C41 H41 119.7
C51 C41 H41 119.7
C41 C51 C61 120.2(2)
C41 C51 H51 119.9
C61 C51 H51 119.9
C11 C61 C51 119.0(2)
C11 C61 C71 118.78(18)
C51 C61 C71 122.2(2)
O11 C71 C61 117.33(17)
O11 C71 C81 119.09(17)
C61 C71 C81 114.92(15)
O11 C71 Ni1 72.60(10)
C61 C71 Ni1 111.03(13)
C81 C71 Ni1 114.41(14)
C131 C81 C91 118.48(18)
C131 C81 C71 119.17(16)
C91 C81 C71 122.35(19)
C101 C91 C81 120.6(2)
C101 C91 H91 119.7
C81 C91 H91 119.7
C111 C101 C91 120.66(19)
C111 C101 H101 119.7
C91 C101 H101 119.7
C101 C111 C121 119.7(2)
C101 C111 H111 120.1
C121 C111 H111 120.1
C111 C121 C131 120.0(2)
C111 C121 H121 120.0
C131 C121 H121 120.0
C81 C131 C121 120.51(18)
C81 C131 P21 114.64(14)
C121 C131 P21 124.72(16)
C191 C141 C151 118.5(2)
C191 C141 P11 124.52(18)
C151 C141 P11 116.89(17)
C161 C151 C141 120.8(2)
C161 C151 H151 119.6
C141 C151 H151 119.6
C171 C161 C151 120.0(3)
C171 C161 H161 120.0
C151 C161 H161 120.0
C161 C171 C181 119.9(2)
C161 C171 H171 120.1
C181 C171 H171 120.1
C171 C181 C191 120.3(3)
C171 C181 H181 119.9
C191 C181 H181 119.9
C141 C191 C181 120.5(3)
C141 C191 H191 119.8
C181 C191 H191 119.8
C211 C201 C251 118.6(2)
C211 C201 P11 123.55(18)
C251 C201 P11 117.80(17)
C201 C211 C221 119.6(2)
C201 C211 H211 120.2
C221 C211 H211 120.2
C231 C221 C211 120.3(3)
C231 C221 H221 119.8
C211 C221 H221 119.8
C241 C231 C221 120.7(3)
C241 C231 H231 119.7
C221 C231 H231 119.7
C231 C241 C251 119.8(3)
C231 C241 H241 120.1
C251 C241 H241 120.1
C241 C251 C201 121.0(2)
C241 C251 H251 119.5
C201 C251 H251 119.5
C271 C261 C311 118.2(2)
C271 C261 P21 124.00(15)
C311 C261 P21 117.75(16)
C281 C271 C261 121.2(2)
C281 C271 H271 119.4
C261 C271 H271 119.4
C271 C281 C291 120.0(2)
C271 C281 H281 120.0
C291 C281 H281 120.0
C301 C291 C281 119.5(2)
C301 C291 H291 120.3
C281 C291 H291 120.3
C291 C301 C311 120.6(2)
C291 C301 H301 119.7
C311 C301 H301 119.7
C301 C311 C261 120.5(2)
C301 C311 H311 119.7
C261 C311 H311 119.7
C331 C321 C371 117.6(2)
C331 C321 P21 122.92(17)
C371 C321 P21 119.20(16)
C341 C331 C321 121.1(2)
C341 C331 H331 119.5
C321 C331 H331 119.5
C351 C341 C331 120.5(2)
C351 C341 H341 119.7
C331 C341 H341 119.7
C341 C351 C361 119.1(2)
C341 C351 H351 120.5
C361 C351 H351 120.5
C371 C361 C351 120.5(2)
C371 C361 H361 119.7
C351 C361 H361 119.7
C361 C371 C321 121.2(2)
C361 C371 H371 119.4
C321 C371 H371 119.4
C12 N12 Ni1 134.46(15)
C12 N12 H12N 113.3(15)
Ni1 N12 H12N 110.9(15)
N12 C12 C82 123.03(19)
N12 C12 C22 119.12(17)
C82 C12 C22 117.84(17)
C32 C22 C72 118.8(2)
C32 C22 C12 120.79(19)
C72 C22 C12 120.37(19)
C42 C32 C22 120.7(2)
C42 C32 H32 119.6
C22 C32 H32 119.6
C52 C42 C32 120.1(2)
C52 C42 H42 120.0
C32 C42 H42 120.0
C42 C52 C62 119.6(2)
C42 C52 H52 120.2
C62 C52 H52 120.2
C72 C62 C52 120.5(2)
C72 C62 H62 119.7
C52 C62 H62 119.7
C62 C72 C22 120.2(2)
C62 C72 H72 119.9
C22 C72 H72 119.9
C132 C82 C92 119.61(19)
C132 C82 C12 120.36(18)
C92 C82 C12 120.0(2)
C102 C92 C82 119.4(2)
C102 C92 H92 120.3
C82 C92 H92 120.3
C112 C102 C92 120.5(2)
C112 C102 H102 119.8
C92 C102 H102 119.8
C102 C112 C122 120.2(2)
C102 C112 H112 119.9
C122 C112 H112 119.9
C112 C122 C132 120.3(3)
C112 C122 H122 119.8
C132 C122 H122 119.8
C82 C132 C122 120.0(2)
C82 C132 H132 120.0
C122 C132 H132 120.0

loop_
_geom_bond_atom_site_label_1
_geom_bond_atom_site_label_2
_geom_bond_distance
Ni1 N12 1.9475(16)
Ni1 C71 1.9760(19)
Ni1 O11 2.0217(14)
Ni1 P11 2.1414(6)
Ni1 P21 2.2573(6)
P11 C201 1.825(2)
P11 C11 1.834(2)
P11 C141 1.843(2)
P21 C131 1.8265(19)
P21 C321 1.829(2)
P21 C261 1.834(2)
O11 C71 1.320(2)
C11 C61 1.392(3)
C11 C21 1.397(3)
C21 C31 1.386(3)
C21 H21 0.9500
C31 C41 1.379(4)
C31 H31 0.9500
C41 C51 1.384(3)
C41 H41 0.9500
C51 C61 1.395(3)
C51 H51 0.9500
C61 C71 1.513(3)
C71 C81 1.519(3)
C81 C131 1.395(3)
C81 C91 1.397(3)
C91 C101 1.392(3)
C91 H91 0.9500
C101 C111 1.370(3)
C101 H101 0.9500
C111 C121 1.393(3)
C111 H111 0.9500
C121 C131 1.396(3)
C121 H121 0.9500
C141 C191 1.388(3)
C141 C151 1.397(3)
C151 C161 1.388(3)
C151 H151 0.9500
C161 C171 1.379(4)
C161 H161 0.9500
C171 C181 1.381(4)
C171 H171 0.9500
C181 C191 1.393(4)
C181 H181 0.9500
C191 H191 0.9500
C201 C211 1.390(3)
C201 C251 1.394(3)
C211 C221 1.399(3)
C211 H211 0.9500
C221 C231 1.366(4)
C221 H221 0.9500
C231 C241 1.366(4)
C231 H231 0.9500
C241 C251 1.378(4)
C241 H241 0.9500
C251 H251 0.9500
C261 C271 1.386(3)
C261 C311 1.397(3)
C271 C281 1.378(3)
C271 H271 0.9500
C281 C291 1.389(3)
C281 H281 0.9500
C291 C301 1.376(3)
C291 H291 0.9500
C301 C311 1.381(3)
C301 H301 0.9500
C311 H311 0.9500
C321 C331 1.389(3)
C321 C371 1.402(3)
C331 C341 1.384(3)
C331 H331 0.9500
C341 C351 1.382(3)
C341 H341 0.9500
C351 C361 1.385(4)
C351 H351 0.9500
C361 C371 1.373(3)
C361 H361 0.9500
C371 H371 0.9500
N12 C12 1.289(2)
N12 H12N 0.85(2)
C12 C82 1.485(3)
C12 C22 1.492(3)
C22 C32 1.389(3)
C22 C72 1.393(3)
C32 C42 1.387(3)
C32 H32 0.9500
C42 C52 1.378(4)
C42 H42 0.9500
C52 C62 1.385(4)
C52 H52 0.9500
C62 C72 1.383(3)
C62 H62 0.9500
C72 H72 0.9500
C82 C132 1.388(3)
C82 C92 1.400(3)
C92 C102 1.400(3)
C92 H92 0.9500
C102 C112 1.374(4)
C102 H102 0.9500
C112 C122 1.378(4)
C112 H112 0.9500
C122 C132 1.394(3)
C122 H122 0.9500
C132 H132 0.9500

loop_
_geom_torsion_atom_site_label_1
_geom_torsion_atom_site_label_2
_geom_torsion_atom_site_label_3
_geom_torsion_atom_site_label_4
_geom_torsion
C201 P11 C11 C61 -114.60(15)
C141 P11 C11 C61 139.83(15)
Ni1 P11 C11 C61 15.62(15)
C201 P11 C11 C21 71.3(2)
C141 P11 C11 C21 -34.3(2)
Ni1 P11 C11 C21 -158.51(17)
C61 C11 C21 C31 -0.7(3)
P11 C11 C21 C31 172.98(16)
C11 C21 C31 C41 -1.8(3)
C21 C31 C41 C51 2.0(3)
C31 C41 C51 C61 0.2(3)
C21 C11 C61 C51 2.9(3)
P11 C11 C61 C51 -171.74(15)
C21 C11 C61 C71 -178.17(17)
P11 C11 C61 C71 7.2(2)
C41 C51 C61 C11 -2.6(3)
C41 C51 C61 C71 178.45(18)
Ni1 O11 C71 C61 105.15(16)
Ni1 O11 C71 C81 -108.73(17)
C11 C61 C71 O11 -110.5(2)
C51 C61 C71 O11 68.4(2)
C11 C61 C71 C81 102.0(2)
C51 C61 C71 C81 -79.1(2)
C11 C61 C71 Ni1 -29.8(2)
C51 C61 C71 Ni1 149.12(16)
O11 C71 C81 C131 61.4(3)
C61 C71 C81 C131 -151.73(19)
Ni1 C71 C81 C131 -21.5(2)
O11 C71 C81 C91 -119.2(2)
C61 C71 C81 C91 27.6(3)
Ni1 C71 C81 C91 157.85(16)
C131 C81 C91 C101 -0.4(3)
C71 C81 C91 C101 -179.8(2)
C81 C91 C101 C111 0.0(3)
C91 C101 C111 C121 0.3(4)
C101 C111 C121 C131 -0.2(4)
C91 C81 C131 C121 0.5(3)
C71 C81 C131 C121 179.91(19)
C91 C81 C131 P21 -175.43(15)
C71 C81 C131 P21 4.0(2)
C111 C121 C131 C81 -0.2(3)
C111 C121 C131 P21 175.27(18)
C321 P21 C131 C81 145.21(16)
C261 P21 C131 C81 -109.23(16)
Ni1 P21 C131 C81 11.94(16)
C321 P21 C131 C121 -30.5(2)
C261 P21 C131 C121 75.0(2)
Ni1 P21 C131 C121 -163.80(17)
C201 P11 C141 C191 5.4(2)
C11 P11 C141 C191 114.6(2)
Ni1 P11 C141 C191 -135.17(17)
C201 P11 C141 C151 -178.34(17)
C11 P11 C141 C151 -69.19(18)
Ni1 P11 C141 C151 41.07(19)
C191 C141 C151 C161 0.0(3)
P11 C141 C151 C161 -176.45(18)
C141 C151 C161 C171 1.2(4)
C151 C161 C171 C181 -1.0(4)
C161 C171 C181 C191 -0.5(4)
C151 C141 C191 C181 -1.5(3)
P11 C141 C191 C181 174.69(19)
C171 C181 C191 C141 1.7(4)
C11 P11 C201 C211 -5.6(2)
C141 P11 C201 C211 101.7(2)
Ni1 P11 C201 C211 -120.11(19)
C11 P11 C201 C251 177.91(18)
C141 P11 C201 C251 -74.8(2)
Ni1 P11 C201 C251 63.4(2)
C251 C201 C211 C221 2.6(4)
P11 C201 C211 C221 -173.9(2)
C201 C211 C221 C231 -0.8(4)
C211 C221 C231 C241 -1.2(5)
C221 C231 C241 C251 1.4(5)
C231 C241 C251 C201 0.5(4)
C211 C201 C251 C241 -2.5(4)
P11 C201 C251 C241 174.2(2)
C131 P21 C261 C271 -42.5(2)
C321 P21 C261 C271 64.2(2)
Ni1 P21 C261 C271 -150.85(17)
C131 P21 C261 C311 138.36(17)
C321 P21 C261 C311 -114.90(17)
Ni1 P21 C261 C311 30.03(19)
C311 C261 C271 C281 2.3(3)
P21 C261 C271 C281 -176.84(18)
C261 C271 C281 C291 -1.1(4)
C271 C281 C291 C301 -0.2(4)
C281 C291 C301 C311 0.4(4)
C291 C301 C311 C261 0.8(4)
C271 C261 C311 C301 -2.1(3)
P21 C261 C311 C301 177.05(18)
C131 P21 C321 C331 131.45(19)
C261 P21 C321 C331 23.7(2)
Ni1 P21 C321 C331 -115.47(18)
C131 P21 C321 C371 -54.31(18)
C261 P21 C321 C371 -162.10(16)
Ni1 P21 C321 C371 58.77(19)
C371 C321 C331 C341 0.3(3)
P21 C321 C331 C341 174.62(18)
C321 C331 C341 C351 0.0(4)
C331 C341 C351 C361 -0.2(4)
C341 C351 C361 C371 0.2(4)
C351 C361 C371 C321 0.1(3)
C331 C321 C371 C361 -0.3(3)
P21 C321 C371 C361 -174.88(17)
Ni1 N12 C12 C82 -158.92(16)
Ni1 N12 C12 C22 20.0(3)
N12 C12 C22 C32 47.3(3)
C82 C12 C22 C32 -133.7(2)
N12 C12 C22 C72 -134.1(2)
C82 C12 C22 C72 44.9(3)
C72 C22 C32 C42 1.1(3)
C12 C22 C32 C42 179.7(2)
C22 C32 C42 C52 0.2(4)
C32 C42 C52 C62 -0.6(4)
C42 C52 C62 C72 -0.1(4)
C52 C62 C72 C22 1.4(4)
C32 C22 C72 C62 -1.8(3)
C12 C22 C72 C62 179.6(2)
N12 C12 C82 C132 34.3(3)
C22 C12 C82 C132 -144.7(2)
N12 C12 C82 C92 -147.1(2)
C22 C12 C82 C92 33.9(3)
C132 C82 C92 C102 -0.4(3)
C12 C82 C92 C102 -179.0(2)
C82 C92 C102 C112 0.9(3)
C92 C102 C112 C122 -1.0(4)
C102 C112 C122 C132 0.5(4)
C92 C82 C132 C122 -0.1(3)
C12 C82 C132 C122 178.5(2)
C112 C122 C132 C82 0.0(3)
